data_4083415
loop_
_publ_author_name
'Pump, Eva'
'Poater, Albert'
'Zirngast, Michaela'
'Torvisco, Ana'
'Fischer, Roland'
'Cavallo, Luigi'
'Slugovc, Christian'

_publ_section_title
;
 Impact of Electronic Modification of the Chelating Benzylidene Ligand
 incis-Dichloro-Configured Second-Generation Olefin Metathesis Catalysts
 on Their Activity
;
_journal_issue 11
_journal_name_full Organometallics
_journal_page_first 2806
_journal_paper_doi 10.1021/om500315t
_journal_volume 33
_journal_year 2014
_chemical_formula_moiety 'C31 H35 Cl2 N3 O4 Ru'
_chemical_formula_sum 'C31 H35 Cl2 N3 O4 Ru'
_chemical_formula_weight 685.59
_space_group_IT_number 2
_symmetry_cell_setting triclinic
_symmetry_space_group_name_Hall '-P 1'
_symmetry_space_group_name_H-M 'P -1'
_atom_sites_solution_hydrogens geom
_atom_sites_solution_primary direct
_atom_sites_solution_secondary difmap
_audit_creation_method SHELXL-97
_audit_update_record
;
2013-07-30 # Formatted by publCIF

;
_cell_angle_alpha 101.894(2)
_cell_angle_beta 100.549(2)
_cell_angle_gamma 105.261(2)
_cell_formula_units_Z 2
_cell_length_a 8.1955(3)
_cell_length_b 11.4563(4)
_cell_length_c 17.3420(8)
_cell_measurement_reflns_used 9947
_cell_measurement_temperature 100(2)
_cell_measurement_theta_max 27.65
_cell_measurement_theta_min 2.64
_cell_volume 1487.73(11)
_computing_cell_refinement 'Bruker SAINT'
_computing_data_collection 'Bruker APEX2'
_computing_data_reduction 'Bruker SAINT'
_computing_molecular_graphics 'Bruker SHELXTL'
_computing_publication_material 'Bruker SHELXTL'
_computing_structure_refinement 'SHELXL-97 (Sheldrick, 1997)'
_computing_structure_solution 'SHELXS-97 (Sheldrick, 1990)'
_diffrn_ambient_temperature 100(2)
_diffrn_measured_fraction_theta_full 0.990
_diffrn_measured_fraction_theta_max 0.990
_diffrn_measurement_device_type 'Bruker APEX-II CCD'
_diffrn_measurement_method '\f and \w scans'
_diffrn_radiation_monochromator graphite
_diffrn_radiation_source 'fine-focus sealed tube'
_diffrn_radiation_type MoK\a
_diffrn_radiation_wavelength 0.71073
_diffrn_reflns_av_R_equivalents 0.0384
_diffrn_reflns_av_sigmaI/netI 0.0357
_diffrn_reflns_limit_h_max 10
_diffrn_reflns_limit_h_min -10
_diffrn_reflns_limit_k_max 14
_diffrn_reflns_limit_k_min -14
_diffrn_reflns_limit_l_max 21
_diffrn_reflns_limit_l_min -21
_diffrn_reflns_number 27080
_diffrn_reflns_theta_full 26.00
_diffrn_reflns_theta_max 26.00
_diffrn_reflns_theta_min 2.48
_diffrn_standards_number 0
_exptl_absorpt_coefficient_mu 0.748
_exptl_absorpt_correction_T_max 0.960
_exptl_absorpt_correction_T_min 0.937
_exptl_absorpt_correction_type multi-scan
_exptl_absorpt_process_details SADABS
_exptl_crystal_colour brown
_exptl_crystal_density_diffrn 1.530
_exptl_crystal_density_method 'not measured'
_exptl_crystal_description block
_exptl_crystal_F_000 704
_exptl_crystal_size_max 0.264
_exptl_crystal_size_mid 0.072
_exptl_crystal_size_min 0.054
_refine_diff_density_max 1.123
_refine_diff_density_min -0.653
_refine_diff_density_rms 0.083
_refine_ls_extinction_method none
_refine_ls_goodness_of_fit_ref 1.021
_refine_ls_hydrogen_treatment constr
_refine_ls_matrix_type full
_refine_ls_number_parameters 377
_refine_ls_number_reflns 5778
_refine_ls_number_restraints 0
_refine_ls_restrained_S_all 1.021
_refine_ls_R_factor_all 0.0439
_refine_ls_R_factor_gt 0.0338
_refine_ls_shift/su_max 0.001
_refine_ls_shift/su_mean 0.000
_refine_ls_structure_factor_coef Fsqd
_refine_ls_weighting_details 'calc w=1/[\s^2^(Fo^2^)+(0.0450P)^2^+1.7073P] where P=(Fo^2^+2Fc^2^)/3'
_refine_ls_weighting_scheme calc
_refine_ls_wR_factor_gt 0.0813
_refine_ls_wR_factor_ref 0.0867
_reflns_number_gt 4913
_reflns_number_total 5778
_reflns_threshold_expression >2sigma(I)
_cod_data_source_file om500315t_si_002.cif
_cod_data_source_block p-1
_cod_depositor_comments 'Adding full bibliography for 4083414--4083416.cif.'
_cod_original_cell_volume 1487.73(10)
_cod_original_sg_symbol_Hall '-P 1 '
_cod_original_sg_symbol_H-M P-1
_cod_database_code 4083415
_publcif_datablock.id {feaeab31-8f15-4020-91f0-9727f7a0f1a1}

loop_
_symmetry_equiv_pos_as_xyz
'x, y, z'
'-x, -y, -z'

loop_
_atom_site_label
_atom_site_type_symbol
_atom_site_fract_x
_atom_site_fract_y
_atom_site_fract_z
_atom_site_U_iso_or_equiv
_atom_site_adp_type
_atom_site_occupancy
_atom_site_symmetry_multiplicity
_atom_site_calc_flag
_atom_site_refinement_flags
Ru1 Ru 0.37566(3) 0.35338(2) 0.230462(14) 0.01614(8) Uani 1 1 d .
O1 O 0.5463(3) 0.36080(18) 0.33838(12) 0.0206(4) Uani 1 1 d .
Cl1 Cl 0.17289(9) 0.34020(7) 0.11136(4) 0.02322(16) Uani 1 1 d .
Cl2 Cl 0.15021(10) 0.25471(8) 0.28572(5) 0.03187(19) Uani 1 1 d .
O2 O 0.6955(3) 0.43050(19) 0.46873(12) 0.0238(5) Uani 1 1 d .
N1 N 0.6869(3) 0.4492(2) 0.15801(14) 0.0162(5) Uani 1 1 d .
N2 N 0.5465(3) 0.2490(2) 0.11133(14) 0.0167(5) Uani 1 1 d .
N3 N 0.6084(4) 0.9524(2) 0.43729(16) 0.0302(6) Uani 1 1 d .
O3 O 0.6973(3) 1.0304(2) 0.50104(15) 0.0383(6) Uani 1 1 d .
C1 C 0.5538(3) 0.3570(3) 0.16354(16) 0.0149(6) Uani 1 1 d .
C2 C 0.6979(4) 0.2641(3) 0.07571(18) 0.0211(6) Uani 1 1 d .
H2A H 0.6624 0.2245 0.0176 0.025 Uiso 1 1 calc R
H2B H 0.7822 0.2293 0.1015 0.025 Uiso 1 1 calc R
C3 C 0.7719(4) 0.4069(3) 0.09390(18) 0.0208(6) Uani 1 1 d .
H3A H 0.8981 0.4357 0.1138 0.025 Uiso 1 1 calc R
H3B H 0.7395 0.4355 0.0462 0.025 Uiso 1 1 calc R
O4 O 0.5264(4) 0.9774(2) 0.38041(14) 0.0444(7) Uani 1 1 d .
C4 C 0.4386(3) 0.1274(3) 0.11193(17) 0.0164(6) Uani 1 1 d .
C5 C 0.4842(4) 0.0777(3) 0.17687(17) 0.0202(6) Uani 1 1 d .
C6 C 0.3740(4) -0.0380(3) 0.17715(18) 0.0219(6) Uani 1 1 d .
H6 H 0.4006 -0.0712 0.2207 0.026 Uiso 1 1 calc R
C7 C 0.2260(4) -0.1053(3) 0.11456(18) 0.0207(6) Uani 1 1 d .
C10 C 0.6547(4) 0.1393(3) 0.24140(19) 0.0249(7) Uani 1 1 d .
H10A H 0.6433 0.1146 0.2903 0.037 Uiso 1 1 calc R
H10B H 0.6832 0.2290 0.2525 0.037 Uiso 1 1 calc R
H10C H 0.7459 0.1136 0.2223 0.037 Uiso 1 1 calc R
C9 C 0.2962(3) 0.0587(3) 0.04506(17) 0.0173(6) Uani 1 1 d .
C8 C 0.1910(4) -0.0555(3) 0.04864(17) 0.0184(6) Uani 1 1 d .
H8 H 0.0937 -0.1006 0.0057 0.022 Uiso 1 1 calc R
C11 C 0.1103(4) -0.2303(3) 0.1161(2) 0.0266(7) Uani 1 1 d .
H11A H 0.0392 -0.2750 0.0622 0.040 Uiso 1 1 calc R
H11B H 0.0366 -0.2174 0.1520 0.040 Uiso 1 1 calc R
H11C H 0.1813 -0.2783 0.1350 0.040 Uiso 1 1 calc R
C22 C 0.4165(4) 0.5215(3) 0.26387(17) 0.0194(6) Uani 1 1 d .
H22 H 0.3716 0.5575 0.2250 0.023 Uiso 1 1 calc R
C21 C 0.9654(4) 0.5189(3) 0.30067(19) 0.0258(7) Uani 1 1 d .
H21A H 0.8759 0.4523 0.3084 0.039 Uiso 1 1 calc R
H21B H 1.0534 0.5592 0.3509 0.039 Uiso 1 1 calc R
H21C H 1.0173 0.4850 0.2597 0.039 Uiso 1 1 calc R
C20 C 0.9570(5) 0.9660(3) 0.3416(2) 0.0358(8) Uani 1 1 d .
H20A H 0.8697 1.0070 0.3327 0.054 Uiso 1 1 calc R
H20B H 1.0567 1.0063 0.3242 0.054 Uiso 1 1 calc R
H20C H 0.9916 0.9715 0.3986 0.054 Uiso 1 1 calc R
C19 C 0.5349(4) 0.6267(3) 0.10053(17) 0.0220(6) Uani 1 1 d .
H19A H 0.4512 0.5485 0.0977 0.033 Uiso 1 1 calc R
H19B H 0.5841 0.6168 0.0543 0.033 Uiso 1 1 calc R
H19C H 0.4782 0.6901 0.1004 0.033 Uiso 1 1 calc R
C18 C 0.8865(4) 0.6132(3) 0.27412(17) 0.0196(6) Uani 1 1 d .
C17 C 0.9511(4) 0.7401(3) 0.31785(18) 0.0237(7) Uani 1 1 d .
H17 H 1.0424 0.7652 0.3645 0.028 Uiso 1 1 calc R
C16 C 0.8827(4) 0.8295(3) 0.29355(18) 0.0230(6) Uani 1 1 d .
C15 C 0.7467(4) 0.7907(3) 0.22345(17) 0.0205(6) Uani 1 1 d .
H15 H 0.7003 0.8499 0.2067 0.025 Uiso 1 1 calc R
C14 C 0.6781(4) 0.6654(3) 0.17758(16) 0.0177(6) Uani 1 1 d .
C13 C 0.7486(3) 0.5781(3) 0.20489(17) 0.0169(6) Uani 1 1 d .
C12 C 0.2629(4) 0.1039(3) -0.03021(17) 0.0217(6) Uani 1 1 d .
H12A H 0.1558 0.0483 -0.0674 0.033 Uiso 1 1 calc R
H12B H 0.3576 0.1050 -0.0557 0.033 Uiso 1 1 calc R
H12C H 0.2541 0.1871 -0.0155 0.033 Uiso 1 1 calc R
C23 C 0.5106(4) 0.6081(3) 0.34382(17) 0.0188(6) Uani 1 1 d .
C25 C 0.6773(4) 0.6645(3) 0.48606(18) 0.0243(7) Uani 1 1 d .
H25 H 0.7291 0.6404 0.5300 0.029 Uiso 1 1 calc R
C24 C 0.5968(4) 0.5750(3) 0.41086(18) 0.0200(6) Uani 1 1 d .
C26 C 0.6806(4) 0.7882(3) 0.49575(19) 0.0252(7) Uani 1 1 d .
H26 H 0.7345 0.8480 0.5454 0.030 Uiso 1 1 calc R
C28 C 0.5143(4) 0.7336(3) 0.35520(18) 0.0232(6) Uani 1 1 d .
H28 H 0.4583 0.7587 0.3129 0.028 Uiso 1 1 calc R
C27 C 0.6013(4) 0.8199(3) 0.42921(19) 0.0253(7) Uani 1 1 d .
C30 C 0.7157(4) 0.3065(3) 0.46711(19) 0.0248(7) Uani 1 1 d .
H30A H 0.6243 0.2428 0.4236 0.030 Uiso 1 1 calc R
H30B H 0.7047 0.2873 0.5182 0.030 Uiso 1 1 calc R
C29 C 0.6070(4) 0.4461(3) 0.40156(17) 0.0193(6) Uani 1 1 d .
C31 C 0.8908(4) 0.3052(3) 0.4540(2) 0.0282(7) Uani 1 1 d .
H31A H 0.9075 0.2266 0.4581 0.042 Uiso 1 1 calc R
H31B H 0.9806 0.3727 0.4945 0.042 Uiso 1 1 calc R
H31C H 0.8967 0.3154 0.4009 0.042 Uiso 1 1 calc R

loop_
_atom_site_aniso_label
_atom_site_aniso_U_11
_atom_site_aniso_U_22
_atom_site_aniso_U_33
_atom_site_aniso_U_23
_atom_site_aniso_U_13
_atom_site_aniso_U_12
Ru1 0.01552(12) 0.01253(13) 0.02067(13) 0.00328(9) 0.00524(9) 0.00532(9)
O1 0.0239(10) 0.0166(11) 0.0218(10) 0.0041(9) 0.0046(9) 0.0086(9)
Cl1 0.0172(3) 0.0231(4) 0.0266(4) 0.0024(3) 0.0003(3) 0.0086(3)
Cl2 0.0266(4) 0.0313(5) 0.0425(5) 0.0162(4) 0.0155(3) 0.0074(3)
O2 0.0276(11) 0.0199(11) 0.0230(11) 0.0067(9) 0.0007(9) 0.0088(9)
N1 0.0163(11) 0.0128(12) 0.0199(12) 0.0030(9) 0.0045(10) 0.0061(10)
N2 0.0163(11) 0.0119(12) 0.0221(12) 0.0019(9) 0.0059(10) 0.0060(9)
N3 0.0456(17) 0.0168(14) 0.0286(15) 0.0041(12) 0.0135(13) 0.0092(13)
O3 0.0468(15) 0.0186(12) 0.0410(14) -0.0011(11) 0.0047(12) 0.0076(11)
C1 0.0141(13) 0.0139(14) 0.0160(13) 0.0036(11) -0.0002(11) 0.0060(11)
C2 0.0190(14) 0.0165(15) 0.0282(15) 0.0026(12) 0.0092(12) 0.0065(12)
C3 0.0190(14) 0.0204(16) 0.0246(15) 0.0048(12) 0.0088(12) 0.0072(12)
O4 0.083(2) 0.0239(13) 0.0285(13) 0.0071(10) 0.0096(13) 0.0234(13)
C4 0.0161(13) 0.0103(14) 0.0228(14) 0.0013(11) 0.0069(11) 0.0051(11)
C5 0.0220(14) 0.0159(15) 0.0213(14) -0.0005(11) 0.0038(12) 0.0087(12)
C6 0.0283(16) 0.0197(16) 0.0227(15) 0.0077(12) 0.0079(13) 0.0129(13)
C7 0.0216(15) 0.0152(15) 0.0269(15) 0.0034(12) 0.0101(12) 0.0075(12)
C10 0.0253(16) 0.0192(16) 0.0279(16) 0.0038(13) -0.0010(13) 0.0104(13)
C9 0.0169(13) 0.0158(15) 0.0210(14) 0.0020(11) 0.0064(11) 0.0093(11)
C8 0.0157(13) 0.0144(15) 0.0223(14) -0.0009(11) 0.0035(11) 0.0053(11)
C11 0.0260(16) 0.0190(17) 0.0369(18) 0.0105(14) 0.0116(14) 0.0054(13)
C22 0.0210(14) 0.0185(16) 0.0222(14) 0.0078(12) 0.0077(12) 0.0086(12)
C21 0.0237(15) 0.0199(17) 0.0303(17) 0.0067(13) -0.0012(13) 0.0064(13)
C20 0.045(2) 0.0168(17) 0.0338(18) 0.0010(14) -0.0036(16) 0.0034(15)
C19 0.0249(15) 0.0190(16) 0.0212(15) 0.0062(12) 0.0023(12) 0.0072(13)
C18 0.0191(14) 0.0175(15) 0.0223(14) 0.0065(12) 0.0040(12) 0.0058(12)
C17 0.0207(15) 0.0210(17) 0.0226(15) 0.0033(12) -0.0015(12) 0.0018(12)
C16 0.0276(16) 0.0144(16) 0.0241(15) 0.0049(12) 0.0041(13) 0.0035(13)
C15 0.0247(15) 0.0159(15) 0.0233(15) 0.0085(12) 0.0054(12) 0.0082(12)
C14 0.0178(13) 0.0164(15) 0.0182(14) 0.0042(11) 0.0053(11) 0.0040(11)
C13 0.0180(14) 0.0116(14) 0.0200(14) 0.0028(11) 0.0062(11) 0.0030(11)
C12 0.0215(15) 0.0190(16) 0.0228(15) 0.0048(12) 0.0036(12) 0.0052(12)
C23 0.0201(14) 0.0158(15) 0.0226(14) 0.0053(12) 0.0085(12) 0.0070(12)
C25 0.0247(15) 0.0244(17) 0.0226(15) 0.0047(13) 0.0056(13) 0.0074(13)
C24 0.0194(14) 0.0156(15) 0.0246(15) 0.0046(12) 0.0064(12) 0.0050(12)
C26 0.0269(16) 0.0182(16) 0.0252(15) -0.0002(12) 0.0053(13) 0.0039(13)
C28 0.0304(16) 0.0188(16) 0.0249(15) 0.0085(12) 0.0117(13) 0.0098(13)
C27 0.0322(17) 0.0126(15) 0.0321(17) 0.0032(13) 0.0135(14) 0.0072(13)
C30 0.0298(16) 0.0184(16) 0.0260(16) 0.0097(13) 0.0020(13) 0.0079(13)
C29 0.0177(14) 0.0202(16) 0.0209(15) 0.0065(12) 0.0060(12) 0.0060(12)
C31 0.0300(17) 0.0225(17) 0.0319(17) 0.0088(14) 0.0036(14) 0.0095(14)

loop_
_atom_type_symbol
_atom_type_description
_atom_type_scat_dispersion_real
_atom_type_scat_dispersion_imag
_atom_type_scat_source
C C 0.0033 0.0016 'International Tables Vol C Tables 4.2.6.8 and 6.1.1.4'
Cl Cl 0.1484 0.1585 'International Tables Vol C Tables 4.2.6.8 and 6.1.1.4'
N N 0.0061 0.0033 'International Tables Vol C Tables 4.2.6.8 and 6.1.1.4'
O O 0.0106 0.0060 'International Tables Vol C Tables 4.2.6.8 and 6.1.1.4'
Ru Ru -1.2594 0.8363 'International Tables Vol C Tables 4.2.6.8 and 6.1.1.4'
H H 0.0000 0.0000 'International Tables Vol C Tables 4.2.6.8 and 6.1.1.4'

loop_
_geom_angle_atom_site_label_1
_geom_angle_atom_site_label_2
_geom_angle_atom_site_label_3
_geom_angle
C22 Ru1 C1 97.47(11)
C22 Ru1 O1 90.24(11)
C1 Ru1 O1 95.06(9)
C22 Ru1 Cl1 90.64(9)
C1 Ru1 Cl1 87.33(7)
O1 Ru1 Cl1 177.32(6)
C22 Ru1 Cl2 107.80(9)
C1 Ru1 Cl2 154.72(8)
O1 Ru1 Cl2 85.63(6)
Cl1 Ru1 Cl2 91.69(3)
C29 O1 Ru1 128.86(19)
C29 O2 C30 118.5(2)
C1 N1 C13 127.5(2)
C1 N1 C3 112.7(2)
C13 N1 C3 119.8(2)
C1 N2 C4 122.6(2)
C1 N2 C2 112.2(2)
C4 N2 C2 122.2(2)
O4 N3 O3 124.1(3)
O4 N3 C27 118.1(3)
O3 N3 C27 117.7(3)
N1 C1 N2 108.0(2)
N1 C1 Ru1 132.9(2)
N2 C1 Ru1 119.08(19)
N2 C2 C3 102.1(2)
N2 C2 H2A 111.3
C3 C2 H2A 111.3
N2 C2 H2B 111.3
C3 C2 H2B 111.3
H2A C2 H2B 109.2
N1 C3 C2 101.6(2)
N1 C3 H3A 111.5
C2 C3 H3A 111.5
N1 C3 H3B 111.5
C2 C3 H3B 111.5
H3A C3 H3B 109.3
C5 C4 C9 121.4(3)
C5 C4 N2 119.2(2)
C9 C4 N2 119.2(2)
C6 C5 C4 117.9(3)
C6 C5 C10 119.8(3)
C4 C5 C10 122.1(3)
C7 C6 C5 122.2(3)
C7 C6 H6 118.9
C5 C6 H6 118.9
C6 C7 C8 118.0(3)
C6 C7 C11 121.1(3)
C8 C7 C11 120.9(3)
C5 C10 H10A 109.5
C5 C10 H10B 109.5
H10A C10 H10B 109.5
C5 C10 H10C 109.5
H10A C10 H10C 109.5
H10B C10 H10C 109.5
C8 C9 C4 117.9(3)
C8 C9 C12 120.6(3)
C4 C9 C12 121.4(3)
C9 C8 C7 122.2(3)
C9 C8 H8 118.9
C7 C8 H8 118.9
C7 C11 H11A 109.5
C7 C11 H11B 109.5
H11A C11 H11B 109.5
C7 C11 H11C 109.5
H11A C11 H11C 109.5
H11B C11 H11C 109.5
C23 C22 Ru1 128.7(2)
C23 C22 H22 115.6
Ru1 C22 H22 115.6
C18 C21 H21A 109.5
C18 C21 H21B 109.5
H21A C21 H21B 109.5
C18 C21 H21C 109.5
H21A C21 H21C 109.5
H21B C21 H21C 109.5
C16 C20 H20A 109.5
C16 C20 H20B 109.5
H20A C20 H20B 109.5
C16 C20 H20C 109.5
H20A C20 H20C 109.5
H20B C20 H20C 109.5
C14 C19 H19A 109.5
C14 C19 H19B 109.5
H19A C19 H19B 109.5
C14 C19 H19C 109.5
H19A C19 H19C 109.5
H19B C19 H19C 109.5
C13 C18 C17 117.7(3)
C13 C18 C21 121.5(3)
C17 C18 C21 120.8(3)
C16 C17 C18 121.9(3)
C16 C17 H17 119.1
C18 C17 H17 119.1
C17 C16 C15 118.5(3)
C17 C16 C20 120.5(3)
C15 C16 C20 120.9(3)
C16 C15 C14 121.8(3)
C16 C15 H15 119.1
C14 C15 H15 119.1
C15 C14 C13 117.9(3)
C15 C14 C19 120.7(3)
C13 C14 C19 121.4(3)
C18 C13 C14 122.2(3)
C18 C13 N1 117.9(2)
C14 C13 N1 119.8(2)
C9 C12 H12A 109.5
C9 C12 H12B 109.5
H12A C12 H12B 109.5
C9 C12 H12C 109.5
H12A C12 H12C 109.5
H12B C12 H12C 109.5
C28 C23 C24 117.5(3)
C28 C23 C22 117.2(3)
C24 C23 C22 125.3(3)
C26 C25 C24 120.8(3)
C26 C25 H25 119.6
C24 C25 H25 119.6
C25 C24 C23 120.7(3)
C25 C24 C29 119.0(3)
C23 C24 C29 120.3(3)
C27 C26 C25 117.8(3)
C27 C26 H26 121.1
C25 C26 H26 121.1
C27 C28 C23 119.9(3)
C27 C28 H28 120.0
C23 C28 H28 120.0
C28 C27 C26 123.2(3)
C28 C27 N3 118.0(3)
C26 C27 N3 118.8(3)
O2 C30 C31 110.0(2)
O2 C30 H30A 109.7
C31 C30 H30A 109.7
O2 C30 H30B 109.7
C31 C30 H30B 109.7
H30A C30 H30B 108.2
O1 C29 O2 121.6(3)
O1 C29 C24 125.1(3)
O2 C29 C24 113.3(2)
C30 C31 H31A 109.5
C30 C31 H31B 109.5
H31A C31 H31B 109.5
C30 C31 H31C 109.5
H31A C31 H31C 109.5
H31B C31 H31C 109.5

loop_
_geom_bond_atom_site_label_1
_geom_bond_atom_site_label_2
_geom_bond_distance
Ru1 C22 1.813(3)
Ru1 C1 2.022(3)
Ru1 O1 2.0927(19)
Ru1 Cl1 2.3523(7)
Ru1 Cl2 2.3676(8)
O1 C29 1.227(3)
O2 C29 1.327(3)
O2 C30 1.468(4)
N1 C1 1.338(3)
N1 C13 1.435(4)
N1 C3 1.482(3)
N2 C1 1.354(3)
N2 C4 1.443(4)
N2 C2 1.471(3)
N3 O4 1.217(4)
N3 O3 1.227(3)
N3 C27 1.480(4)
C2 C3 1.529(4)
C2 H2A 0.9700
C2 H2B 0.9700
C3 H3A 0.9700
C3 H3B 0.9700
C4 C5 1.398(4)
C4 C9 1.404(4)
C5 C6 1.395(4)
C5 C10 1.512(4)
C6 C7 1.387(4)
C6 H6 0.9300
C7 C8 1.396(4)
C7 C11 1.504(4)
C10 H10A 0.9600
C10 H10B 0.9600
C10 H10C 0.9600
C9 C8 1.385(4)
C9 C12 1.506(4)
C8 H8 0.9300
C11 H11A 0.9600
C11 H11B 0.9600
C11 H11C 0.9600
C22 C23 1.463(4)
C22 H22 0.9300
C21 C18 1.503(4)
C21 H21A 0.9600
C21 H21B 0.9600
C21 H21C 0.9600
C20 C16 1.513(4)
C20 H20A 0.9600
C20 H20B 0.9600
C20 H20C 0.9600
C19 C14 1.505(4)
C19 H19A 0.9600
C19 H19B 0.9600
C19 H19C 0.9600
C18 C13 1.395(4)
C18 C17 1.400(4)
C17 C16 1.391(4)
C17 H17 0.9300
C16 C15 1.392(4)
C15 C14 1.396(4)
C15 H15 0.9300
C14 C13 1.399(4)
C12 H12A 0.9600
C12 H12B 0.9600
C12 H12C 0.9600
C23 C28 1.402(4)
C23 C24 1.420(4)
C25 C26 1.385(4)
C25 C24 1.401(4)
C25 H25 0.9300
C24 C29 1.478(4)
C26 C27 1.381(4)
C26 H26 0.9300
C28 C27 1.380(4)
C28 H28 0.9300
C30 C31 1.498(4)
C30 H30A 0.9700
C30 H30B 0.9700
C31 H31A 0.9600
C31 H31B 0.9600
C31 H31C 0.9600

loop_
_geom_torsion_atom_site_label_1
_geom_torsion_atom_site_label_2
_geom_torsion_atom_site_label_3
_geom_torsion_atom_site_label_4
_geom_torsion
C22 Ru1 O1 C29 14.2(2)
C1 Ru1 O1 C29 111.7(2)
Cl2 Ru1 O1 C29 -93.7(2)
C13 N1 C1 N2 -176.7(2)
C3 N1 C1 N2 4.4(3)
C13 N1 C1 Ru1 4.0(4)
C3 N1 C1 Ru1 -174.8(2)
C4 N2 C1 N1 168.8(2)
C2 N2 C1 N1 8.2(3)
C4 N2 C1 Ru1 -11.8(3)
C2 N2 C1 Ru1 -172.38(18)
C22 Ru1 C1 N1 13.2(3)
O1 Ru1 C1 N1 -77.7(3)
Cl1 Ru1 C1 N1 103.5(3)
Cl2 Ru1 C1 N1 -168.18(16)
C22 Ru1 C1 N2 -166.0(2)
O1 Ru1 C1 N2 103.1(2)
Cl1 Ru1 C1 N2 -75.7(2)
Cl2 Ru1 C1 N2 12.6(3)
C1 N2 C2 C3 -16.5(3)
C4 N2 C2 C3 -177.2(2)
C1 N1 C3 C2 -14.2(3)
C13 N1 C3 C2 166.9(2)
N2 C2 C3 N1 17.1(3)
C1 N2 C4 C5 -70.4(3)
C2 N2 C4 C5 88.3(3)
C1 N2 C4 C9 113.3(3)
C2 N2 C4 C9 -88.1(3)
C9 C4 C5 C6 -5.9(4)
N2 C4 C5 C6 177.8(2)
C9 C4 C5 C10 168.5(3)
N2 C4 C5 C10 -7.7(4)
C4 C5 C6 C7 1.9(4)
C10 C5 C6 C7 -172.7(3)
C5 C6 C7 C8 1.7(4)
C5 C6 C7 C11 179.5(3)
C5 C4 C9 C8 6.2(4)
N2 C4 C9 C8 -177.6(2)
C5 C4 C9 C12 -170.9(3)
N2 C4 C9 C12 5.4(4)
C4 C9 C8 C7 -2.4(4)
C12 C9 C8 C7 174.7(3)
C6 C7 C8 C9 -1.5(4)
C11 C7 C8 C9 -179.3(3)
C1 Ru1 C22 C23 -104.5(3)
O1 Ru1 C22 C23 -9.4(3)
Cl1 Ru1 C22 C23 168.1(2)
Cl2 Ru1 C22 C23 76.1(3)
C13 C18 C17 C16 -0.6(4)
C21 C18 C17 C16 178.6(3)
C18 C17 C16 C15 -0.3(5)
C18 C17 C16 C20 -179.3(3)
C17 C16 C15 C14 0.1(4)
C20 C16 C15 C14 179.1(3)
C16 C15 C14 C13 1.0(4)
C16 C15 C14 C19 -178.0(3)
C17 C18 C13 C14 1.7(4)
C21 C18 C13 C14 -177.5(3)
C17 C18 C13 N1 177.5(3)
C21 C18 C13 N1 -1.8(4)
C15 C14 C13 C18 -1.9(4)
C19 C14 C13 C18 177.1(3)
C15 C14 C13 N1 -177.6(2)
C19 C14 C13 N1 1.4(4)
C1 N1 C13 C18 94.7(3)
C3 N1 C13 C18 -86.5(3)
C1 N1 C13 C14 -89.4(3)
C3 N1 C13 C14 89.4(3)
Ru1 C22 C23 C28 -176.2(2)
Ru1 C22 C23 C24 3.2(4)
C26 C25 C24 C23 -2.6(4)
C26 C25 C24 C29 175.8(3)
C28 C23 C24 C25 2.0(4)
C22 C23 C24 C25 -177.4(3)
C28 C23 C24 C29 -176.3(3)
C22 C23 C24 C29 4.3(4)
C24 C25 C26 C27 0.4(4)
C24 C23 C28 C27 0.7(4)
C22 C23 C28 C27 -179.9(3)
C23 C28 C27 C26 -3.0(5)
C23 C28 C27 N3 177.4(3)
C25 C26 C27 C28 2.5(5)
C25 C26 C27 N3 -177.9(3)
O4 N3 C27 C28 5.4(4)
O3 N3 C27 C28 -174.4(3)
O4 N3 C27 C26 -174.2(3)
O3 N3 C27 C26 6.0(4)
C29 O2 C30 C31 98.6(3)
Ru1 O1 C29 O2 170.88(18)
Ru1 O1 C29 C24 -11.5(4)
C30 O2 C29 O1 -1.8(4)
C30 O2 C29 C24 -179.7(2)
C25 C24 C29 O1 -177.9(3)
C23 C24 C29 O1 0.5(4)
C25 C24 C29 O2 -0.1(4)
C23 C24 C29 O2 178.3(2)
